data_4036100
loop_
_publ_author_name
'Anif Pasha, Mohammed'
'Krishna, A. Vamshi'
'Ashok, Etikala'
'Ramachary, Dhevalapally Buchi'

_publ_section_title
;
 Organocatalytic Reductive Propargylation: Scope and Applications.
;
_journal_name_full 'The Journal of organic chemistry'
_journal_paper_doi 10.1021/acs.joc.9b02415
_journal_year 2019
_chemical_formula_moiety 'C15 H14 O3'
_chemical_formula_sum 'C15 H14 O3'
_chemical_formula_weight 236.09
_chemical_name_systematic DBR108_a_a
_space_group_crystal_system monoclinic
_space_group_IT_number 14
_space_group_name_Hall '-P 2ybc'
_space_group_name_H-M_alt 'P 1 21/c 1'
_atom_sites_solution_hydrogens mixed
_atom_sites_solution_primary dual
_audit_creation_date 2019-08-06
_audit_creation_method
;
Olex2 1.3-ac4
(compiled 2018.12.18 svn.r3554 for Rigaku Oxford Diffraction, GUI svn.r1)
;
_cell_angle_alpha 90
_cell_angle_beta 107.358(2)
_cell_angle_gamma 90
_cell_formula_units_Z 4
_cell_length_a 14.1794(6)
_cell_length_b 7.3034(3)
_cell_length_c 12.8276(4)
_cell_measurement_reflns_used 9749
_cell_measurement_temperature 293(2)
_cell_measurement_theta_max 25.34
_cell_measurement_theta_min 3.01
_cell_volume 1267.90(9)
_computing_molecular_graphics 'Olex2 (Dolomanov et al., 2009)'
_computing_publication_material 'Olex2 (Dolomanov et al., 2009)'
_computing_structure_refinement 'ShelXL (Sheldrick, 2015)'
_computing_structure_solution 'ShelXT (Sheldrick, 2015)'
_diffrn_ambient_temperature 293(2)
_diffrn_detector 'CCD area detector'
_diffrn_detector_type 'Bruker SMART CCD 1K area detector'
_diffrn_measured_fraction_theta_full 0.999
_diffrn_measured_fraction_theta_max 0.998
_diffrn_measurement_device 'three-circle diffractometer'
_diffrn_radiation_monochromator graphite
_diffrn_radiation_probe x-ray
_diffrn_radiation_type MoK\a
_diffrn_radiation_wavelength 0.71073
_diffrn_reflns_av_R_equivalents 0.0814
_diffrn_reflns_av_unetI/netI 0.0279
_diffrn_reflns_Laue_measured_fraction_full 0.999
_diffrn_reflns_Laue_measured_fraction_max 0.998
_diffrn_reflns_limit_h_max 18
_diffrn_reflns_limit_h_min -18
_diffrn_reflns_limit_k_max 9
_diffrn_reflns_limit_k_min -9
_diffrn_reflns_limit_l_max 16
_diffrn_reflns_limit_l_min -16
_diffrn_reflns_number 50999
_diffrn_reflns_point_group_measured_fraction_full 0.999
_diffrn_reflns_point_group_measured_fraction_max 0.998
_diffrn_reflns_theta_full 25.242
_diffrn_reflns_theta_max 27.565
_diffrn_reflns_theta_min 3.010
_diffrn_source_target Mo
_diffrn_source_type 'Incoatec I\ms'
_exptl_absorpt_coefficient_mu 0.088
_exptl_absorpt_correction_T_max 0.7456
_exptl_absorpt_correction_T_min 0.6888
_exptl_absorpt_correction_type multi-scan
_exptl_crystal_colour 'clear light yellow'
_exptl_crystal_colour_lustre clear
_exptl_crystal_colour_modifier light
_exptl_crystal_colour_primary yellow
_exptl_crystal_density_diffrn 1.259
_exptl_crystal_description needle
_exptl_crystal_F_000 504
_exptl_crystal_preparation 'slow evaporation from chlorofrom'
_exptl_crystal_recrystallization_method 'slow evaporation from chlorofrom'
_exptl_crystal_size_max 0.55
_exptl_crystal_size_mid 0.53
_exptl_crystal_size_min 0.52
_refine_diff_density_max 0.184
_refine_diff_density_min -0.158
_refine_diff_density_rms 0.029
_refine_ls_extinction_coef 0.020(2)
_refine_ls_extinction_expression Fc^*^=kFc[1+0.001xFc^2^\l^3^/sin(2\q)]^-1/4^
_refine_ls_extinction_method 'SHELXL-2018/1 (Sheldrick 2018)'
_refine_ls_goodness_of_fit_ref 1.084
_refine_ls_hydrogen_treatment mixed
_refine_ls_matrix_type full
_refine_ls_number_parameters 182
_refine_ls_number_reflns 2929
_refine_ls_number_restraints 0
_refine_ls_restrained_S_all 1.084
_refine_ls_R_factor_all 0.0849
_refine_ls_R_factor_gt 0.0484
_refine_ls_shift/su_max 0.000
_refine_ls_shift/su_mean 0.000
_refine_ls_structure_factor_coef Fsqd
_refine_ls_weighting_details 'w=1/[\s^2^(Fo^2^)+(0.0356P)^2^+0.3857P] where P=(Fo^2^+2Fc^2^)/3'
_refine_ls_weighting_scheme calc
_refine_ls_wR_factor_gt 0.1013
_refine_ls_wR_factor_ref 0.1129
_reflns_Friedel_coverage 0.000
_reflns_number_gt 1976
_reflns_number_total 2929
_reflns_threshold_expression 'I > 2\s(I)'
_cod_data_source_file jo9b02415_si_003.cif
_cod_data_source_block dbr108_a_a
_cod_depositor_comments
;

2020-08-18
Z value and formula fixed to values more according to usual
chemical conventions.                 miguel
;
_cod_original_formula_weight 25.97
_cod_original_formula_moiety '0.11(C15 H14 O3)'
_cod_original_formula_units_Z 37
_cod_original_formula_sum 'C1.62 H1.30 O0.32'
_cod_database_code 4036100
_shelx_shelxl_version_number 2018/1
_shelx_space_group_comment
;
The symmetry employed for this shelxl refinement is uniquely defined
by the following loop, which should always be used as a source of
symmetry information in preference to the above space-group names.
They are only intended as comments.
;
_shelx_estimated_absorpt_t_max 0.956
_shelx_estimated_absorpt_t_min 0.953
_olex2_refinement_description
;
1. Fixed Uiso
 At 1.2 times of:
  All C(H) groups, All C(H,H) groups
 At 1.5 times of:
  All C(H,H,H) groups, All O(H) groups
2.a Secondary CH2 refined with riding coordinates:
 C00D(H00E,H00F)
2.b Aromatic/amide H refined with riding coordinates:
 C00E(H00G), C00F(H00H), C00G(H00I), C00H(H00J)
2.c Idealised Me refined as rotating group:
 C00I(H00K,H00L,H00M)
2.d Idealised tetrahedral OH refined as rotating group:
 O001(H001)
;
_olex2_submission_original_sample_id methoxy
_olex2_submission_special_instructions 'No special instructions were received'

loop_
_space_group_symop_operation_xyz
'x, y, z'
'-x, y+1/2, -z+1/2'
'-x, -y, -z'
'x, -y-1/2, z-1/2'

loop_
_atom_site_label
_atom_site_type_symbol
_atom_site_fract_x
_atom_site_fract_y
_atom_site_fract_z
_atom_site_U_iso_or_equiv
_atom_site_adp_type
_atom_site_occupancy
_atom_site_site_symmetry_order
_atom_site_calc_flag
_atom_site_refinement_flags_posn
O001 O 0.37961(9) 0.7785(2) 0.61922(9) 0.0637(4) Uani 1 1 d .
H001 H 0.410760 0.764236 0.683711 0.096 Uiso 1 1 calc GR
O002 O 0.49608(10) 0.7576(2) 0.31599(9) 0.0716(4) Uani 1 1 d .
O003 O 0.06574(10) -0.1755(2) 0.10484(12) 0.0715(4) Uani 1 1 d .
C004 C 0.44020(11) 0.7680(2) 0.55927(12) 0.0391(4) Uani 1 1 d .
C005 C 0.41008(11) 0.7790(2) 0.44884(11) 0.0380(4) Uani 1 1 d .
C006 C 0.58589(12) 0.7371(3) 0.50753(13) 0.0421(4) Uani 1 1 d .
C007 C 0.49456(12) 0.7588(2) 0.41157(12) 0.0419(4) Uani 1 1 d .
C008 C 0.54896(12) 0.7423(3) 0.60688(12) 0.0403(4) Uani 1 1 d .
C009 C 0.22696(12) 0.4887(3) 0.29138(14) 0.0514(5) Uani 1 1 d .
C00A C 0.18801(12) 0.3156(3) 0.24386(13) 0.0483(4) Uani 1 1 d .
C00B C 0.10998(12) -0.0151(3) 0.14765(14) 0.0511(5) Uani 1 1 d .
C00C C 0.26028(12) 0.6317(3) 0.32889(13) 0.0486(4) Uani 1 1 d .
C00D C 0.30608(12) 0.8040(2) 0.37590(13) 0.0491(4) Uani 1 1 d .
H00E H 0.266635 0.859084 0.417689 0.059 Uiso 1 1 calc R
H00F H 0.306540 0.887543 0.317265 0.059 Uiso 1 1 calc R
C00E C 0.08299(13) 0.0547(3) 0.23490(15) 0.0591(5) Uani 1 1 d .
H00G H 0.038274 -0.009198 0.261455 0.071 Uiso 1 1 calc R
C00F C 0.12148(13) 0.2171(3) 0.28260(14) 0.0541(5) Uani 1 1 d .
H00H H 0.102926 0.261772 0.341479 0.065 Uiso 1 1 calc R
C00G C 0.17770(13) 0.0788(3) 0.11004(15) 0.0575(5) Uani 1 1 d .
H00I H 0.197653 0.031909 0.052593 0.069 Uiso 1 1 calc R
C00H C 0.21567(14) 0.2425(3) 0.15795(15) 0.0596(5) Uani 1 1 d .
H00J H 0.261035 0.305302 0.131846 0.071 Uiso 1 1 calc R
C00I C 0.09994(18) -0.2649(3) 0.02526(19) 0.0830(7) Uani 1 1 d .
H00K H 0.087937 -0.188607 -0.038315 0.124 Uiso 1 1 calc GR
H00L H 0.065576 -0.378961 0.005625 0.124 Uiso 1 1 calc GR
H00M H 0.169544 -0.287812 0.054418 0.124 Uiso 1 1 calc GR
H00A H 0.6159(12) 0.623(3) 0.5010(13) 0.049(5) Uiso 1 1 d .
H00B H 0.6305(13) 0.836(3) 0.5063(13) 0.054(5) Uiso 1 1 d .
H00C H 0.5783(13) 0.842(3) 0.6580(14) 0.054(5) Uiso 1 1 d .
H00D H 0.5620(13) 0.633(3) 0.6491(14) 0.057(5) Uiso 1 1 d .

loop_
_atom_site_aniso_label
_atom_site_aniso_U_11
_atom_site_aniso_U_22
_atom_site_aniso_U_33
_atom_site_aniso_U_23
_atom_site_aniso_U_13
_atom_site_aniso_U_12
O001 0.0496(7) 0.1084(12) 0.0365(6) 0.0004(7) 0.0178(5) 0.0013(7)
O002 0.0694(9) 0.1185(13) 0.0301(6) 0.0000(7) 0.0197(6) 0.0000(8)
O003 0.0580(8) 0.0746(10) 0.0828(10) -0.0186(8) 0.0224(7) -0.0166(7)
C004 0.0433(9) 0.0425(9) 0.0318(7) 0.0003(7) 0.0114(6) -0.0016(7)
C005 0.0410(8) 0.0387(9) 0.0316(7) 0.0018(6) 0.0066(6) 0.0002(7)
C006 0.0419(9) 0.0470(11) 0.0373(8) -0.0008(7) 0.0119(7) 0.0032(9)
C007 0.0504(9) 0.0441(10) 0.0308(8) 0.0003(7) 0.0117(7) -0.0012(8)
C008 0.0438(9) 0.0455(10) 0.0287(7) 0.0030(7) 0.0064(6) -0.0001(8)
C009 0.0381(9) 0.0639(13) 0.0458(9) 0.0021(9) 0.0029(7) 0.0038(9)
C00A 0.0342(8) 0.0588(11) 0.0459(9) 0.0009(8) 0.0025(7) 0.0027(8)
C00B 0.0351(9) 0.0588(12) 0.0541(10) -0.0020(9) 0.0049(8) -0.0010(8)
C00C 0.0390(9) 0.0619(12) 0.0394(9) 0.0030(8) 0.0031(7) 0.0020(9)
C00D 0.0459(9) 0.0550(11) 0.0400(9) 0.0045(8) 0.0030(7) 0.0034(8)
C00E 0.0420(10) 0.0736(14) 0.0654(12) -0.0022(10) 0.0216(9) -0.0085(10)
C00F 0.0412(9) 0.0705(13) 0.0515(10) -0.0052(9) 0.0151(8) 0.0018(9)
C00G 0.0532(11) 0.0703(13) 0.0510(10) -0.0072(9) 0.0189(8) -0.0022(10)
C00H 0.0546(11) 0.0687(14) 0.0593(11) -0.0039(10) 0.0228(9) -0.0115(10)
C00I 0.0823(16) 0.0758(16) 0.0900(16) -0.0289(13) 0.0246(13) -0.0091(13)

loop_
_atom_type_symbol
_atom_type_description
_atom_type_scat_dispersion_real
_atom_type_scat_dispersion_imag
_atom_type_scat_source
C C 0.0033 0.0016 'International Tables Vol C Tables 4.2.6.8 and 6.1.1.4'
H H 0.0000 0.0000 'International Tables Vol C Tables 4.2.6.8 and 6.1.1.4'
O O 0.0106 0.0060 'International Tables Vol C Tables 4.2.6.8 and 6.1.1.4'

loop_
_geom_angle_atom_site_label_1
_geom_angle_atom_site_label_2
_geom_angle_atom_site_label_3
_geom_angle
C004 O001 H001 109.5
C00B O003 C00I 118.12(16)
O001 C004 C005 123.43(15)
O001 C004 C008 122.95(13)
C005 C004 C008 113.61(13)
C004 C005 C007 108.10(14)
C004 C005 C00D 127.07(15)
C007 C005 C00D 124.82(13)
C007 C006 C008 104.84(13)
C007 C006 H00A 108.6(10)
C007 C006 H00B 108.6(10)
C008 C006 H00A 111.9(10)
C008 C006 H00B 112.9(10)
H00A C006 H00B 109.8(15)
O002 C007 C005 126.93(15)
O002 C007 C006 123.12(15)
C005 C007 C006 109.95(13)
C004 C008 C006 103.48(12)
C004 C008 H00C 111.0(10)
C004 C008 H00D 109.9(11)
C006 C008 H00C 113.2(10)
C006 C008 H00D 113.6(11)
H00C C008 H00D 105.7(14)
C00C C009 C00A 178.5(2)
C00F C00A C009 121.23(17)
C00H C00A C009 120.81(17)
C00H C00A C00F 117.96(17)
O003 C00B C00E 115.90(16)
O003 C00B C00G 124.80(17)
C00G C00B C00E 119.30(18)
C009 C00C C00D 177.22(18)
C005 C00D H00E 109.1
C005 C00D H00F 109.1
C00C C00D C005 112.64(14)
C00C C00D H00E 109.1
C00C C00D H00F 109.1
H00E C00D H00F 107.8
C00B C00E H00G 119.7
C00F C00E C00B 120.69(17)
C00F C00E H00G 119.7
C00A C00F H00H 119.7
C00E C00F C00A 120.68(17)
C00E C00F H00H 119.7
C00B C00G H00I 120.1
C00H C00G C00B 119.71(17)
C00H C00G H00I 120.1
C00A C00H H00J 119.2
C00G C00H C00A 121.64(17)
C00G C00H H00J 119.2
O003 C00I H00K 109.5
O003 C00I H00L 109.5
O003 C00I H00M 109.5
H00K C00I H00L 109.5
H00K C00I H00M 109.5
H00L C00I H00M 109.5

loop_
_geom_bond_atom_site_label_1
_geom_bond_atom_site_label_2
_geom_bond_distance
O001 H001 0.8200
O001 C004 1.3150(18)
O002 C007 1.2328(18)
O003 C00B 1.365(2)
O003 C00I 1.414(2)
C004 C005 1.354(2)
C004 C008 1.492(2)
C005 C007 1.424(2)
C005 C00D 1.503(2)
C006 C007 1.505(2)
C006 C008 1.516(2)
C006 H00A 0.949(18)
C006 H00B 0.961(19)
C008 H00C 0.986(19)
C008 H00D 0.951(19)
C009 C00A 1.440(3)
C009 C00C 1.187(2)
C00A C00F 1.391(2)
C00A C00H 1.383(2)
C00B C00E 1.384(2)
C00B C00G 1.379(2)
C00C C00D 1.461(3)
C00D H00E 0.9700
C00D H00F 0.9700
C00E H00G 0.9300
C00E C00F 1.371(3)
C00F H00H 0.9300
C00G H00I 0.9300
C00G C00H 1.378(3)
C00H H00J 0.9300
C00I H00K 0.9600
C00I H00L 0.9600
C00I H00M 0.9600
